data_7009108
loop_
_publ_author_name
'Doerrer, Linda H.'
'Graham, Andrew J.'
'Haussinger, Daniel'
'Green, Malcolm L. H.'

_publ_section_title
;
 Electrophilic addition reactions of the Lewis acids B(C6F5)2R
 [R&#x2005;=&#x2005;C6F5, Ph, H or Cl] with the metallocene hydrides
 [M(\h-C5H5)2H2] (M&#x2005;=&#x2005;Mo or W), [Re(\h-C5H5)2H] and
 [Ta(\h-C5H5)2H3]
;
_journal_issue 5
_journal_name_full 'Journal of the Chemical Society, Dalton Transactions'
_journal_page_first 813
_journal_paper_doi 10.1039/a908623d
_journal_year 2000
_chemical_compound_source
;

?

;
_chemical_formula_moiety 'C28 H9 B F15 Re'
_chemical_formula_sum 'C28 H9 B F15 Re'
_chemical_formula_weight 827.36
_chemical_melting_point ?
_chemical_name_systematic
;


?


;
_space_group_IT_number 61
_symmetry_cell_setting orthorhombic
_symmetry_space_group_name_Hall '-P 2ac 2ab'
_symmetry_space_group_name_H-M 'P b c a'
_atom_sites_solution_hydrogens geom
_atom_sites_solution_primary direct
_cell_angle_alpha 90
_cell_angle_beta 90
_cell_angle_gamma 90
_cell_formula_units_Z 8
_cell_length_a 15.427(3)
_cell_length_b 15.619(4)
_cell_length_c 19.877(2)
_cell_measurement_temperature 125
_cell_volume 4789.4(16)
_computing_cell_refinement
;


DIP2000 software 'DENZO' (Otwinowski & Minor, 1996)


;
_computing_data_collection
;


DIP2000 software 'Xpress' (MAC Science, 1989)


;
_computing_data_reduction
;


DIP2000 software 'DENZO' (Otwinowski & Minor, 1996)


;
_computing_molecular_graphics
;


 CAMERON (Watkin, Prout & Pearce,  1996)


;
_computing_publication_material
;


CRYSTALS Issue 10 (Watkin, Prout, Carruthers & Betteridge, 1996)


;
_computing_structure_refinement
;


CRYSTALS Issue 10 (Watkin, Prout, Carruthers & Betteridge, 1996)


;
_computing_structure_solution 'SIR92 (Giacovazzo et al, 1992)'
_diffrn_ambient_temperature 125
_diffrn_measurement_device_type
;


Enraf-nonius DIP2000


;
_diffrn_measurement_method \w/2\q
_diffrn_radiation_monochromator graphite
_diffrn_radiation_type 'Mo K\a'
_diffrn_radiation_wavelength 0.71073
_diffrn_reflns_av_R_equivalents 0.00
_diffrn_reflns_limit_h_max 19
_diffrn_reflns_limit_h_min 0
_diffrn_reflns_limit_k_max 19
_diffrn_reflns_limit_k_min 0
_diffrn_reflns_limit_l_max 23
_diffrn_reflns_limit_l_min 0
_diffrn_reflns_number 4766
_diffrn_reflns_theta_max 25.28
_diffrn_reflns_theta_min 1.78
_diffrn_standards_decay_% 0.00
_diffrn_standards_interval_count 0
_diffrn_standards_interval_time 0
_diffrn_standards_number 0
_exptl_absorpt_coefficient_mu 5.21
_exptl_absorpt_correction_T_max 1.00
_exptl_absorpt_correction_T_min 0.72
_exptl_absorpt_correction_type refdelf
_exptl_absorpt_process_details 'refined from delta-F (Walker & Stuart , 1983)'
_exptl_crystal_colour ' brown '
_exptl_crystal_density_diffrn 2.29
_exptl_crystal_density_meas ?
_exptl_crystal_description ' prism '
_exptl_crystal_F_000 3125.24
_exptl_crystal_size_max 0.4
_exptl_crystal_size_mid 0.35
_exptl_crystal_size_min 0.2
_refine_diff_density_max 1.06
_refine_diff_density_min -0.57
_refine_ls_extinction_coef 335.0(166)
_refine_ls_extinction_method 'Larson 1970 Crystallographic Computing eq 22'
_refine_ls_goodness_of_fit_ref 1.0402
_refine_ls_hydrogen_treatment noref
_refine_ls_matrix_type full
_refine_ls_number_parameters 407
_refine_ls_number_reflns 3940
_refine_ls_R_factor_gt 0.0238
_refine_ls_shift/su_max 0.003635
_refine_ls_structure_factor_coef F
_refine_ls_weighting_details
;

Chebychev polynomial with 3 parameters, Carruthers & Watkin , 1979,

 2.39    0.108     2.21

;
_refine_ls_weighting_scheme calc
_refine_ls_wR_factor_ref 0.0247
_reflns_limit_h_max 19
_reflns_limit_h_min 0
_reflns_limit_k_max 19
_reflns_limit_k_min 0
_reflns_limit_l_max 23
_reflns_limit_l_min 0
_reflns_number_gt 3940
_reflns_number_total 3940
_reflns_threshold_expression >0.00\s(I)
_cod_data_source_file a908623d.txt
_cod_data_source_block 2
_cod_depositor_comments
;
The following automatic conversions were performed:
'_symmetry_cell_setting' value 'Orthorhombic ' changed to 'orthorhombic'
according to '/home/adriana/struct/CIF-dictionaries/cif_core.dic'
dictionary named 'cif_core.dic' version 2.4.1 from 2010-06-29.

Automatic conversion script
Id: cif_fix_enum 1555 2011-01-17 13:19:09Z saulius 

The following automatic conversions were performed:

'_chemical_melting_point' value 'not measured' was changed to '?' -
the value is undefined or not given.

Automatic conversion script
Id: cif_fix_values 1569 2011-02-09 13:29:24Z adriana 
;
_cod_original_cell_volume 4789.4(5)
_cod_original_sg_symbol_H-M 'P b c a '
_cod_database_code 7009108

loop_
_symmetry_equiv_pos_as_xyz
x,y,z
-x,-y,-z
-x+1/2,y+1/2,z
x+1/2,-y+1/2,-z
x,-y+1/2,z+1/2
-x,y+1/2,-z+1/2
-x+1/2,-y,z+1/2
x+1/2,y,-z+1/2

loop_
_atom_site_label
_atom_site_fract_x
_atom_site_fract_y
_atom_site_fract_z
_atom_site_U_iso_or_equiv
_atom_site_occupancy
_atom_site_adp_type
Re1 0.669731(5) 0.082103(5) 0.799297(4) 0.0214 1.0000 Uani
F31 0.53508(8) 0.11433(8) 0.66888(6) 0.0296 1.0000 Uani
F32 0.5624(1) 0.14014(9) 0.53880(7) 0.0405 1.0000 Uani
F33 0.71857(13) 0.10494(12) 0.48234(8) 0.0547 1.0000 Uani
F34 0.8508(1) 0.04818(11) 0.56166(9) 0.0491 1.0000 Uani
F35 0.82883(8) 0.02892(12) 0.69329(8) 0.0393 1.0000 Uani
F41 0.74258(8) 0.33283(8) 0.68453(8) 0.0366 1.0000 Uani
F42 0.71257(11) 0.3778(1) 0.55760(8) 0.0491 1.0000 Uani
F43 0.55118(12) 0.36409(13) 0.50417(8) 0.0585 1.0000 Uani
F44 0.4192(1) 0.30279(11) 0.58015(8) 0.0481 1.0000 Uani
F45 0.44652(8) 0.25889(9) 0.70777(7) 0.0337 1.0000 Uani
F51 0.62557(9) 0.41803(8) 0.83581(8) 0.0355 1.0000 Uani
F52 0.52674(9) 0.48858(8) 0.93047(7) 0.0357 1.0000 Uani
F53 0.3843(1) 0.40416(9) 0.97749(7) 0.0393 1.0000 Uani
F54 0.34423(9) 0.2467(1) 0.92727(9) 0.0384 1.0000 Uani
F55 0.44184(8) 0.17580(8) 0.83209(7) 0.0339 1.0000 Uani
C1 0.69276(17) 0.22288(15) 0.80763(12) 0.0273 1.0000 Uani
C2 0.76661(14) 0.18418(14) 0.77502(13) 0.0300 1.0000 Uani
C3 0.80753(15) 0.12573(17) 0.81867(14) 0.0365 1.0000 Uani
C4 0.76148(16) 0.12583(17) 0.87894(12) 0.0372 1.0000 Uani
C5 0.69107(15) 0.18462(15) 0.87328(13) 0.0317 1.0000 Uani
C6 0.66681(15) -0.0612(2) 0.81277(18) 0.0382 1.0000 Uani
C7 0.64230(17) -0.01965(17) 0.87295(13) 0.0392 1.0000 Uani
C8 0.56411(15) 0.02714(15) 0.86171(12) 0.0342 1.0000 Uani
C9 0.53981(14) 0.01323(15) 0.79387(12) 0.0312 1.0000 Uani
C10 0.60274(15) -0.04155(14) 0.76480(11) 0.0315 1.0000 Uani
C30 0.68322(17) 0.07828(13) 0.69047(13) 0.0256 1.0000 Uani
C31 0.61694(14) 0.10123(13) 0.64544(11) 0.0272 1.0000 Uani
C32 0.62829(16) 0.11230(14) 0.57786(11) 0.0318 1.0000 Uani
C33 0.70670(18) 0.09519(16) 0.54841(14) 0.0382 1.0000 Uani
C34 0.77370(16) 0.06621(15) 0.58911(13) 0.0352 1.0000 Uani
C35 0.75969(15) 0.05768(14) 0.65693(12) 0.0312 1.0000 Uani
C40 0.59609(15) 0.29039(14) 0.7024(1) 0.0264 1.0000 Uani
C41 0.66158(14) 0.32316(14) 0.66119(13) 0.0292 1.0000 Uani
C42 0.64702(18) 0.34775(15) 0.59504(13) 0.0363 1.0000 Uani
C43 0.56560(17) 0.34188(15) 0.56814(12) 0.0366 1.0000 Uani
C44 0.49833(16) 0.31156(15) 0.60690(13) 0.0357 1.0000 Uani
C45 0.51465(14) 0.28849(13) 0.67235(12) 0.0280 1.0000 Uani
C50 0.53982(13) 0.29305(13) 0.83074(11) 0.0256 1.0000 Uani
C51 0.55557(13) 0.37308(14) 0.85770(11) 0.0263 1.0000 Uani
C52 0.50517(14) 0.41166(13) 0.90589(12) 0.0275 1.0000 Uani
C53 0.43356(14) 0.36942(15) 0.92923(11) 0.0283 1.0000 Uani
C54 0.41362(13) 0.28946(14) 0.90462(12) 0.0274 1.0000 Uani
C55 0.46605(13) 0.25363(14) 0.85561(11) 0.0267 1.0000 Uani
B1 0.60963(15) 0.25916(14) 0.77731(13) 0.0257 1.0000 Uani
H21 0.7860 0.1970 0.7280 0.0600 1.0000 Uiso
H31 0.8602 0.0903 0.8083 0.0600 1.0000 Uiso
H41 0.7752 0.0906 0.9196 0.0448 1.0000 Uiso
H51 0.6474 0.1972 0.9094 0.0600 1.0000 Uiso
H61 0.7194 -0.0976 0.8054 0.0600 1.0000 Uiso
H71 0.6746 -0.0225 0.9164 0.0463 1.0000 Uiso
H81 0.5321 0.0629 0.8953 0.0600 1.0000 Uiso
H91 0.4880 0.0380 0.7704 0.0600 1.0000 Uiso
H101 0.6015 -0.0630 0.7175 0.0600 1.0000 Uiso

loop_
_atom_site_aniso_label
_atom_site_aniso_U_11
_atom_site_aniso_U_22
_atom_site_aniso_U_33
_atom_site_aniso_U_23
_atom_site_aniso_U_13
_atom_site_aniso_U_12
Re1 0.02117(8) 0.02155(8) 0.02140(9) 0.00064(3) -0.00267(3) -0.00062(3)
F31 0.0288(6) 0.0288(6) 0.0311(7) -0.0033(5) -0.0016(5) 0.0022(5)
F32 0.0569(9) 0.0379(7) 0.0266(7) 0.0001(6) -0.0109(6) 0.0006(7)
F33 0.0771(12) 0.062(1) 0.0254(9) -0.0017(7) 0.0126(7) -0.0015(9)
F34 0.0446(8) 0.0460(9) 0.057(1) -0.0091(8) 0.0226(8) -0.0002(7)
F35 0.0278(8) 0.0405(9) 0.050(1) -0.0009(7) 0.0015(5) 0.0049(5)
F41 0.0330(7) 0.0380(8) 0.0388(8) 0.0003(6) 0.0061(6) -0.0080(6)
F42 0.055(1) 0.0444(8) 0.048(1) 0.0143(7) 0.0199(7) 0.0030(7)
F43 0.0749(11) 0.0703(12) 0.0303(8) 0.0125(8) 0.0012(8) 0.0168(9)
F44 0.0470(8) 0.056(1) 0.0411(9) -0.0024(7) -0.0125(6) 0.0082(7)
F45 0.0283(7) 0.0383(8) 0.0346(8) -0.0025(6) 0.0017(5) -0.0015(6)
F51 0.0371(7) 0.0310(7) 0.0383(9) -0.0036(5) 0.0078(6) -0.0102(5)
F52 0.0438(8) 0.0259(6) 0.0372(8) -0.0100(5) -0.0002(6) -0.0031(6)
F53 0.0398(8) 0.0441(8) 0.0342(8) -0.0146(6) 0.0095(6) 0.0007(6)
F54 0.0325(6) 0.0362(7) 0.0465(9) -0.0025(6) 0.0123(6) -0.0059(6)
F55 0.0344(7) 0.0228(6) 0.0444(9) -0.0081(5) 0.0053(6) -0.0054(5)
C1 0.030(1) 0.022(1) 0.0299(12) -0.0038(8) -0.0014(9) -0.0046(9)
C2 0.025(1) 0.028(1) 0.0372(13) -0.0026(9) -0.0021(9) -0.0085(8)
C3 0.026(1) 0.0376(13) 0.0461(14) -0.0037(11) -0.0090(11) -0.001(1)
C4 0.0366(12) 0.0382(12) 0.0369(13) -0.001(1) -0.017(1) -0.007(1)
C5 0.035(1) 0.0331(11) 0.0268(13) -0.0052(9) -0.0063(9) -0.0034(9)
C6 0.0357(15) 0.0250(11) 0.0540(17) 0.0016(13) -0.001(1) 0.0002(9)
C7 0.0430(13) 0.0400(13) 0.0346(13) 0.0153(11) -0.0086(11) -0.0123(11)
C8 0.0384(11) 0.0318(11) 0.0323(13) 0.004(1) 0.0068(9) -0.0060(9)
C9 0.025(1) 0.0293(11) 0.0391(14) 0.0037(9) -0.0012(8) -0.0079(9)
C10 0.0373(11) 0.0275(11) 0.0298(12) -0.0015(9) -0.0012(9) -0.0090(9)
C30 0.0314(11) 0.0232(12) 0.0224(12) -0.0044(8) 0.0005(9) 0.0009(8)
C31 0.0329(11) 0.0185(9) 0.0300(12) -0.0029(8) -0.0009(9) -0.0003(8)
C32 0.0472(14) 0.022(1) 0.0268(12) -0.0027(9) -0.0043(9) -0.0042(9)
C33 0.0536(16) 0.0318(11) 0.0292(13) -0.005(1) 0.0085(11) -0.0061(11)
C34 0.0390(12) 0.031(1) 0.0356(15) -0.0076(9) 0.015(1) -0.0031(9)
C35 0.0335(11) 0.0239(9) 0.0361(13) -0.0024(9) -0.0009(9) 0.0018(9)
C40 0.0325(11) 0.020(1) 0.0261(12) -0.0064(8) 0.0038(8) -0.0019(8)
C41 0.0337(11) 0.022(1) 0.0315(13) -0.0028(9) 0.0047(9) -0.0015(8)
C42 0.0470(13) 0.0292(11) 0.0328(13) 0.005(1) 0.0121(11) 0.002(1)
C43 0.0517(15) 0.0331(12) 0.0249(13) 0.0012(9) 0.000(1) 0.010(1)
C44 0.0403(12) 0.0315(11) 0.0353(14) -0.005(1) -0.003(1) 0.0081(9)
C45 0.0318(11) 0.025(1) 0.0275(12) -0.0031(8) 0.0023(8) 0.0015(8)
C50 0.027(1) 0.024(1) 0.0265(12) -0.0008(8) -0.0002(8) 0.0002(8)
C51 0.028(1) 0.026(1) 0.0248(11) 0.0018(8) -0.0001(8) -0.0031(8)
C52 0.0333(11) 0.0240(9) 0.0252(12) -0.0030(8) -0.0043(9) 0.0014(8)
C53 0.029(1) 0.0339(11) 0.0226(11) -0.0046(8) 0.0018(8) 0.0035(9)
C54 0.026(1) 0.029(1) 0.0276(12) 0.0032(9) 0.0025(8) -0.0005(8)
C55 0.0284(9) 0.0233(9) 0.0283(11) -0.0024(8) 0.0011(8) -0.0013(8)
B1 0.0285(11) 0.020(1) 0.0287(12) -0.0043(9) 0.0021(9) -0.0025(9)

loop_
_atom_type_symbol
_atom_type_scat_dispersion_real
_atom_type_scat_dispersion_imag
_atom_type_scat_Cromer_Mann_a1
_atom_type_scat_Cromer_Mann_b1
_atom_type_scat_Cromer_Mann_a2
_atom_type_scat_Cromer_Mann_b2
_atom_type_scat_Cromer_Mann_a3
_atom_type_scat_Cromer_Mann_b3
_atom_type_scat_Cromer_Mann_a4
_atom_type_scat_Cromer_Mann_b4
_atom_type_scat_Cromer_Mann_c
_atom_type_scat_source
'Re  ' -1.5980 7.2320 28.7621 1.6719 15.7189 9.0923 14.5564 0.3505 5.4417 52.0861 10.4720 International_Tables_Vol_IV_Table_2.2B
'C   ' 0.0020 0.0020 2.3100 20.8439 1.0200 10.2075 1.5886 0.5687 0.8650 51.6512 0.2156 International_Tables_Vol_IV_Table_2.2B
'H   ' 0.0000 0.0000 0.4930 10.5109 0.3229 26.1257 0.1402 3.1424 0.0408 57.7997 0.0030 International_Tables_Vol_IV_Table_2.2B
'F   ' 0.0140 0.0100 3.5392 10.2825 2.6412 4.2944 1.5170 0.2615 1.0243 26.1476 0.2776 International_Tables_Vol_IV_Table_2.2B
'B   ' 0.0000 0.0010 2.0545 23.2185 1.3326 1.0210 1.0979 60.3498 0.7068 0.1403 -0.1932 International_Tables_Vol_IV_Table_2.2B

loop_
_geom_angle_atom_site_label_1
_geom_angle_site_symmetry_1
_geom_angle_atom_site_label_2
_geom_angle_site_symmetry_2
_geom_angle_atom_site_label_3
_geom_angle_site_symmetry_3
_geom_angle
_geom_angle_publ_flag
C1 . Re1 . C2 . 37.67(9) yes
C1 . Re1 . C3 . 62.7(1) yes
C2 . Re1 . C3 . 36.46(9) yes
C1 . Re1 . C4 . 62.94(9) yes
C2 . Re1 . C4 . 60.74(9) yes
C3 . Re1 . C4 . 36.1(1) yes
C1 . Re1 . C5 . 37.79(9) yes
C2 . Re1 . C5 . 61.67(9) yes
C3 . Re1 . C5 . 61.76(9) yes
C4 . Re1 . C5 . 37.57(9) yes
C1 . Re1 . C6 . 166.33(11) yes
C2 . Re1 . C6 . 138.26(8) yes
C3 . Re1 . C6 . 107.29(9) yes
C4 . Re1 . C6 . 103.4(1) yes
C5 . Re1 . C6 . 130.27(11) yes
C1 . Re1 . C7 . 133.78(9) yes
C2 . Re1 . C7 . 141.81(9) yes
C3 . Re1 . C7 . 106.5(1) yes
C4 . Re1 . C7 . 82.59(9) yes
C5 . Re1 . C7 . 96.3(1) yes
C1 . Re1 . C8 . 117.12(9) yes
C2 . Re1 . C8 . 152.36(9) yes
C3 . Re1 . C8 . 135.2(1) yes
C4 . Re1 . C8 . 100.81(9) yes
C5 . Re1 . C8 . 91.02(9) yes
C1 . Re1 . C9 . 127.48(9) yes
C2 . Re1 . C9 . 156.07(9) yes
C3 . Re1 . C9 . 167.44(9) yes
C4 . Re1 . C9 . 137.45(9) yes
C5 . Re1 . C9 . 120.49(9) yes
C1 . Re1 . C10 . 157.24(9) yes
C2 . Re1 . C10 . 146.69(9) yes
C3 . Re1 . C10 . 136.59(9) yes
C4 . Re1 . C10 . 139.06(9) yes
C5 . Re1 . C10 . 151.64(9) yes
C1 . Re1 . C30 . 94.91(8) yes
C2 . Re1 . C30 . 74.99(9) yes
C3 . Re1 . C30 . 95.0(1) yes
C4 . Re1 . C30 . 130.83(9) yes
C5 . Re1 . C30 . 132.16(9) yes
C6 . Re1 . C7 . 36.93(11) yes
C6 . Re1 . C8 . 62.30(9) yes
C7 . Re1 . C8 . 37.67(9) yes
C6 . Re1 . C9 . 61.26(8) yes
C7 . Re1 . C9 . 61.41(8) yes
C8 . Re1 . C9 . 36.68(9) yes
C6 . Re1 . C10 . 36.02(9) yes
C7 . Re1 . C10 . 60.32(9) yes
C8 . Re1 . C10 . 60.74(8) yes
C9 . Re1 . C10 . 36.11(9) yes
C6 . Re1 . C30 . 95.3(1) yes
C7 . Re1 . C30 . 131.31(9) yes
C8 . Re1 . C30 . 127.99(9) yes
C9 . Re1 . C30 . 91.39(9) yes
C10 . Re1 . C30 . 73.90(8) yes
Re1 . C1 . C2 . 71.34(13) yes
Re1 . C1 . C5 . 69.80(13) yes
C2 . C1 . C5 . 104.4(2) yes
Re1 . C1 . B1 . 101.69(15) yes
C2 . C1 . B1 . 129.9(2) yes
C5 . C1 . B1 . 119.9(2) yes
Re1 . C2 . C1 . 71.00(13) yes
Re1 . C2 . C3 . 72.83(13) yes
C1 . C2 . C3 . 110.4(2) yes
Re1 . C2 . H21 . 122.88(17) no
C1 . C2 . H21 . 124.9(2) no
C3 . C2 . H21 . 124.8(2) no
Re1 . C3 . C2 . 70.72(12) yes
Re1 . C3 . C4 . 70.61(13) yes
C2 . C3 . C4 . 107.5(2) yes
Re1 . C3 . H31 . 123.97(19) no
C2 . C3 . H31 . 126.4(3) no
C4 . C3 . H31 . 126.1(3) no
Re1 . C4 . C3 . 73.32(14) yes
Re1 . C4 . C5 . 70.00(12) yes
C3 . C4 . C5 . 108.7(2) yes
Re1 . C4 . H41 . 122.66(18) no
C3 . C4 . H41 . 125.9(3) no
C5 . C4 . H41 . 125.4(3) no
Re1 . C5 . C1 . 72.41(13) yes
Re1 . C5 . C4 . 72.43(13) yes
C1 . C5 . C4 . 109.0(2) yes
Re1 . C5 . H51 . 121.37(17) no
C1 . C5 . H51 . 125.5(2) no
C4 . C5 . H51 . 125.5(2) no
Re1 . C6 . C7 . 69.51(16) yes
Re1 . C6 . C10 . 73.58(15) yes
C7 . C6 . C10 . 106.6(2) yes
Re1 . C6 . H61 . 122.0(2) no
C7 . C6 . H61 . 127.0(3) no
C10 . C6 . H61 . 126.4(3) no
Re1 . C7 . C6 . 73.56(16) yes
Re1 . C7 . C8 . 71.88(13) yes
C6 . C7 . C8 . 109.2(2) yes
Re1 . C7 . H71 . 120.82(18) no
C6 . C7 . H71 . 125.4(3) no
C8 . C7 . H71 . 125.4(3) no
Re1 . C8 . C7 . 70.45(13) yes
Re1 . C8 . C9 . 73.84(13) yes
C7 . C8 . C9 . 107.1(2) yes
Re1 . C8 . H81 . 121.26(17) no
C7 . C8 . H81 . 126.7(2) no
C9 . C8 . H81 . 126.2(2) no
Re1 . C9 . C8 . 69.48(12) yes
Re1 . C9 . C10 . 72.64(12) yes
C8 . C9 . C10 . 107.4(2) yes
Re1 . C9 . H91 . 122.78(16) no
C8 . C9 . H91 . 126.5(2) no
C10 . C9 . H91 . 126.1(2) no
Re1 . C10 . C6 . 70.40(15) yes
Re1 . C10 . C9 . 71.25(12) yes
C6 . C10 . C9 . 109.6(2) yes
Re1 . C10 . H101 . 124.95(16) no
C6 . C10 . H101 . 125.3(2) no
C9 . C10 . H101 . 125.0(2) no
Re1 . C30 . C31 . 123.85(19) yes
Re1 . C30 . C35 . 124.32(18) yes
C31 . C30 . C35 . 111.7(2) yes
F31 . C31 . C30 . 119.7(2) yes
F31 . C31 . C32 . 115.9(2) yes
C30 . C31 . C32 . 124.4(2) yes
F32 . C32 . C31 . 120.6(2) yes
F32 . C32 . C33 . 118.8(2) yes
C31 . C32 . C33 . 120.6(2) yes
F33 . C33 . C32 . 121.3(3) yes
F33 . C33 . C34 . 120.6(2) yes
C32 . C33 . C34 . 118.2(2) yes
F34 . C34 . C33 . 119.5(2) yes
F34 . C34 . C35 . 121.3(2) yes
C33 . C34 . C35 . 119.1(2) yes
F35 . C35 . C30 . 119.0(2) yes
F35 . C35 . C34 . 115.4(2) yes
C30 . C35 . C34 . 125.6(2) yes
C41 . C40 . C45 . 114.1(2) yes
C41 . C40 . B1 . 124.7(2) yes
C45 . C40 . B1 . 121.13(19) yes
F41 . C41 . C40 . 120.8(2) yes
F41 . C41 . C42 . 116.6(2) yes
C40 . C41 . C42 . 122.6(2) yes
F42 . C42 . C41 . 120.0(2) yes
F42 . C42 . C43 . 119.9(2) yes
C41 . C42 . C43 . 120.0(2) yes
F43 . C43 . C42 . 120.5(2) yes
F43 . C43 . C44 . 119.8(2) yes
C42 . C43 . C44 . 119.8(2) yes
F44 . C44 . C43 . 120.0(2) yes
F44 . C44 . C45 . 121.1(2) yes
C43 . C44 . C45 . 118.8(2) yes
F45 . C45 . C40 . 119.2(2) yes
F45 . C45 . C44 . 116.2(2) yes
C40 . C45 . C44 . 124.5(2) yes
C51 . C50 . C55 . 114.09(19) yes
C51 . C50 . B1 . 115.96(18) yes
C55 . C50 . B1 . 129.93(19) yes
F51 . C51 . C50 . 118.87(19) yes
F51 . C51 . C52 . 116.51(18) yes
C50 . C51 . C52 . 124.62(19) yes
F52 . C52 . C51 . 120.51(19) yes
F52 . C52 . C53 . 120.7(2) yes
C51 . C52 . C53 . 118.83(19) yes
F53 . C53 . C52 . 120.4(2) yes
F53 . C53 . C54 . 119.7(2) yes
C52 . C53 . C54 . 119.9(2) yes
F54 . C54 . C53 . 120.8(2) yes
F54 . C54 . C55 . 120.1(2) yes
C53 . C54 . C55 . 119.1(2) yes
F55 . C55 . C50 . 120.14(18) yes
F55 . C55 . C54 . 116.39(18) yes
C50 . C55 . C54 . 123.5(2) yes
C1 . B1 . C40 . 126.7(2) yes
C1 . B1 . C50 . 115.2(2) yes
C40 . B1 . C50 . 115.70(18) yes

loop_
_geom_bond_atom_site_label_1
_geom_bond_site_symmetry_1
_geom_bond_atom_site_label_2
_geom_bond_site_symmetry_2
_geom_bond_distance
_geom_bond_publ_flag
Re1 . C1 . 2.233(2) yes
Re1 . C2 . 2.238(2) yes
Re1 . C3 . 2.265(2) yes
Re1 . C4 . 2.231(2) yes
Re1 . C5 . 2.199(2) yes
Re1 . C6 . 2.254(3) yes
Re1 . C7 . 2.202(2) yes
Re1 . C8 . 2.221(2) yes
Re1 . C9 . 2.277(2) yes
Re1 . C10 . 2.295(2) yes
Re1 . C30 . 2.174(3) yes
F31 . C31 . 1.361(2) yes
F32 . C32 . 1.351(3) yes
F33 . C33 . 1.335(3) yes
F34 . C34 . 1.338(3) yes
F35 . C35 . 1.364(3) yes
F41 . C41 . 1.341(3) yes
F42 . C42 . 1.341(3) yes
F43 . C43 . 1.337(3) yes
F44 . C44 . 1.339(3) yes
F45 . C45 . 1.347(3) yes
F51 . C51 . 1.360(2) yes
F52 . C52 . 1.339(2) yes
F53 . C53 . 1.339(2) yes
F54 . C54 . 1.340(2) yes
F55 . C55 . 1.355(2) yes
C1 . C2 . 1.443(3) yes
C1 . C5 . 1.436(4) yes
C1 . B1 . 1.526(3) yes
C2 . C3 . 1.409(4) yes
C2 . H21 . 1.001(3) no
C3 . C4 . 1.393(4) yes
C3 . H31 . 1.004(3) no
C4 . C5 . 1.427(4) yes
C4 . H41 . 1.001(2) no
C5 . H51 . 1.005(3) no
C6 . C7 . 1.412(4) yes
C6 . C10 . 1.407(4) yes
C6 . H61 . 1.001(3) no
C7 . C8 . 1.428(4) yes
C7 . H71 . 0.999(2) no
C8 . C9 . 1.416(3) yes
C8 . H81 . 1.000(2) no
C9 . C10 . 1.417(3) yes
C9 . H91 . 1.002(2) no
C10 . H101 . 0.998(2) no
C30 . C31 . 1.405(3) yes
C30 . C35 . 1.393(4) yes
C31 . C32 . 1.366(3) yes
C32 . C33 . 1.370(4) yes
C33 . C34 . 1.389(4) yes
C34 . C35 . 1.372(4) yes
C40 . C41 . 1.398(3) yes
C40 . C45 . 1.392(3) yes
C40 . B1 . 1.581(3) yes
C41 . C42 . 1.388(4) yes
C42 . C43 . 1.368(4) yes
C43 . C44 . 1.376(4) yes
C44 . C45 . 1.373(3) yes
C50 . C51 . 1.382(3) yes
C50 . C55 . 1.385(3) yes
C50 . B1 . 1.602(3) yes
C51 . C52 . 1.373(3) yes
C52 . C53 . 1.368(3) yes
C53 . C54 . 1.376(3) yes
C54 . C55 . 1.384(3) yes
